data_4036125
loop_
_publ_author_name
'Fang, Bing'
'Liu, Xiaohua'
'Zhao, Jiannan'
'Tang, Yu'
'Lin, Lili'
'Feng, Xiaoming'

_publ_section_title
;
 Chiral bifunctional guanidine-catalyzed enantioselective Aza-Henry
 reaction of isatin-derived ketimines.
;
_journal_issue 6
_journal_name_full 'The Journal of organic chemistry'
_journal_page_first 3332
_journal_page_last 3338
_journal_paper_doi 10.1021/acs.joc.5b00075
_journal_volume 80
_journal_year 2015
_chemical_absolute_configuration rmad
_chemical_formula_moiety 'C21 H23 N3 O5'
_chemical_formula_sum 'C21 H23 N3 O5'
_chemical_formula_weight 397.42
_space_group_crystal_system monoclinic
_space_group_IT_number 4
_space_group_name_Hall 'P 2yb'
_space_group_name_H-M_alt 'P 1 21 1'
_atom_sites_solution_hydrogens geom
_atom_sites_solution_primary direct
_audit_creation_date 2014-11-21
_audit_creation_method
;
Olex2 1.2
(compiled 2014.09.19 svn.r3010 for OlexSys, GUI svn.r4874)
;
_cell_angle_alpha 90
_cell_angle_beta 97.518(4)
_cell_angle_gamma 90
_cell_formula_units_Z 2
_cell_length_a 9.3627(4)
_cell_length_b 9.4005(3)
_cell_length_c 11.8314(5)
_cell_measurement_reflns_used 2771
_cell_measurement_temperature 293
_cell_measurement_theta_max 68.9410
_cell_measurement_theta_min 4.7520
_cell_volume 1032.38(7)
_computing_cell_refinement
;
CrysAlisPro, Agilent Technologies,
Version 1.171.37.33 (release 27-03-2014 CrysAlis171 .NET)
(compiled Mar 27 2014,17:12:48)
;
_computing_data_collection
;
CrysAlisPro, Agilent Technologies,
Version 1.171.37.33 (release 27-03-2014 CrysAlis171 .NET)
(compiled Mar 27 2014,17:12:48)
;
_computing_data_reduction
;
CrysAlisPro, Agilent Technologies,
Version 1.171.37.33 (release 27-03-2014 CrysAlis171 .NET)
(compiled Mar 27 2014,17:12:48)
;
_computing_molecular_graphics 'Olex2 (Dolomanov et al., 2009)'
_computing_publication_material 'Olex2 (Dolomanov et al., 2009)'
_computing_structure_refinement 'ShelXL (Sheldrick, 2008)'
_computing_structure_solution 'ShelXT (Sheldrick, 2008)'
_diffrn_ambient_temperature 293
_diffrn_detector 'CCD plate'
_diffrn_detector_area_resol_mean 15.9595
_diffrn_detector_type EosS2
_diffrn_measured_fraction_theta_full 0.999
_diffrn_measured_fraction_theta_max 0.966
_diffrn_measurement_details
;
#__ type_ start__ end____ width___ exp.time_
  1 omega  -31.00   63.00   1.0000    1.5600
omega____ theta____ kappa____ phi______ frames
    -       36.2921  -77.0000   30.0000 94

#__ type_ start__ end____ width___ exp.time_
  2 omega   23.00   90.00   1.0000    1.5600
omega____ theta____ kappa____ phi______ frames
    -       36.2921 -125.0000 -150.0000 67

#__ type_ start__ end____ width___ exp.time_
  3 omega    1.00   75.00   1.0000    1.5600
omega____ theta____ kappa____ phi______ frames
    -       36.2921  -99.0000  -90.0000 74

#__ type_ start__ end____ width___ exp.time_
  4 omega   20.00  104.00   1.0000    1.5600
omega____ theta____ kappa____ phi______ frames
    -       36.2921   57.0000  120.0000 84

#__ type_ start__ end____ width___ exp.time_
  5 omega  -33.00  106.00   1.0000    1.5600
omega____ theta____ kappa____ phi______ frames
    -       36.2921    0.0000   30.0000 139

#__ type_ start__ end____ width___ exp.time_
  6 omega   23.00   90.00   1.0000    1.5600
omega____ theta____ kappa____ phi______ frames
    -       36.2921 -125.0000    0.0000 67

#__ type_ start__ end____ width___ exp.time_
  7 omega   17.00  105.00   1.0000    1.5600
omega____ theta____ kappa____ phi______ frames
    -       36.2921   38.0000 -180.0000 88

#__ type_ start__ end____ width___ exp.time_
  8 omega   17.00  105.00   1.0000    1.5600
omega____ theta____ kappa____ phi______ frames
    -       36.2921   38.0000 -120.0000 88

#__ type_ start__ end____ width___ exp.time_
  9 omega   38.00   91.00   1.0000    6.2500
omega____ theta____ kappa____ phi______ frames
    -      108.0000  -30.0000   60.0000 53

#__ type_ start__ end____ width___ exp.time_
 10 omega   39.00  109.00   1.0000    6.2500
omega____ theta____ kappa____ phi______ frames
    -      108.0000  -94.0000  120.0000 70

#__ type_ start__ end____ width___ exp.time_
 11 omega   39.00  109.00   1.0000    6.2500
omega____ theta____ kappa____ phi______ frames
    -      108.0000  -94.0000   30.0000 70

#__ type_ start__ end____ width___ exp.time_
 12 omega   40.00   98.00   1.0000    6.2500
omega____ theta____ kappa____ phi______ frames
    -      108.0000  -45.0000    0.0000 58

#__ type_ start__ end____ width___ exp.time_
 13 omega   90.00  175.00   1.0000    6.2500
omega____ theta____ kappa____ phi______ frames
    -      108.0000   61.0000    0.0000 85

#__ type_ start__ end____ width___ exp.time_
 14 omega   81.00  176.00   1.0000    6.2500
omega____ theta____ kappa____ phi______ frames
    -      108.0000   77.0000 -150.0000 95

#__ type_ start__ end____ width___ exp.time_
 15 omega   91.00  176.00   1.0000    6.2500
omega____ theta____ kappa____ phi______ frames
    -      108.0000   45.0000 -180.0000 85

#__ type_ start__ end____ width___ exp.time_
 16 omega   87.00  178.00   1.0000    6.2500
omega____ theta____ kappa____ phi______ frames
    -      108.0000   30.0000  -90.0000 91

#__ type_ start__ end____ width___ exp.time_
 17 omega   90.00  175.00   1.0000    6.2500
omega____ theta____ kappa____ phi______ frames
    -      108.0000   61.0000  150.0000 85

#__ type_ start__ end____ width___ exp.time_
 18 omega   39.00  109.00   1.0000    6.2500
omega____ theta____ kappa____ phi______ frames
    -      108.0000  -94.0000 -120.0000 70

#__ type_ start__ end____ width___ exp.time_
 19 omega   87.00  178.00   1.0000    6.2500
omega____ theta____ kappa____ phi______ frames
    -      108.0000   30.0000 -120.0000 91

#__ type_ start__ end____ width___ exp.time_
 20 omega   81.00  176.00   1.0000    6.2500
omega____ theta____ kappa____ phi______ frames
    -      108.0000   77.0000 -180.0000 95

#__ type_ start__ end____ width___ exp.time_
 21 omega   90.00  175.00   1.0000    6.2500
omega____ theta____ kappa____ phi______ frames
    -      108.0000   61.0000 -180.0000 85

#__ type_ start__ end____ width___ exp.time_
 22 omega   90.00  175.00   1.0000    6.2500
omega____ theta____ kappa____ phi______ frames
    -      108.0000   61.0000 -150.0000 85

#__ type_ start__ end____ width___ exp.time_
 23 omega   38.00   91.00   1.0000    6.2500
omega____ theta____ kappa____ phi______ frames
    -      108.0000  -30.0000 -120.0000 53

#__ type_ start__ end____ width___ exp.time_
 24 omega   88.00  113.00   1.0000    6.2500
omega____ theta____ kappa____ phi______ frames
    -      108.0000   30.0000 -150.0000 25

#__ type_ start__ end____ width___ exp.time_
 25 omega   92.00  140.00   1.0000    6.2500
omega____ theta____ kappa____ phi______ frames
    -      108.0000   45.0000  -90.0000 48

#__ type_ start__ end____ width___ exp.time_
 26 omega   78.00  104.00   1.0000    6.2500
omega____ theta____ kappa____ phi______ frames
    -      108.0000  -94.0000  -60.0000 26

#__ type_ start__ end____ width___ exp.time_
 27 omega   91.00  118.00   1.0000    6.2500
omega____ theta____ kappa____ phi______ frames
    -      108.0000   61.0000 -120.0000 27

#__ type_ start__ end____ width___ exp.time_
 28 omega  126.00  175.00   1.0000    6.2500
omega____ theta____ kappa____ phi______ frames
    -      108.0000   61.0000 -120.0000 49

#__ type_ start__ end____ width___ exp.time_
 29 omega   97.00  124.00   1.0000    6.2500
omega____ theta____ kappa____ phi______ frames
    -      108.0000   45.0000 -150.0000 27

#__ type_ start__ end____ width___ exp.time_
 30 omega  102.00  169.00   1.0000    6.2500
omega____ theta____ kappa____ phi______ frames
    -      108.0000   77.0000  120.0000 67

#__ type_ start__ end____ width___ exp.time_
 31 omega   57.00  149.00   1.0000    6.2500
omega____ theta____ kappa____ phi______ frames
    -      108.0000  178.0000  -90.0000 92
;
_diffrn_measurement_device 'four-circle diffractometer'
_diffrn_measurement_device_type 'New Gemini, Dual, Cu at zero, EosS2'
_diffrn_measurement_method '\w scans'
_diffrn_orient_matrix_UB_11 0.0736918000
_diffrn_orient_matrix_UB_12 0.0932371000
_diffrn_orient_matrix_UB_13 -0.0825552000
_diffrn_orient_matrix_UB_21 0.0857968000
_diffrn_orient_matrix_UB_22 0.0768447000
_diffrn_orient_matrix_UB_23 0.1020960000
_diffrn_orient_matrix_UB_31 0.1214819000
_diffrn_orient_matrix_UB_32 -0.1107593000
_diffrn_orient_matrix_UB_33 0.0014058000
_diffrn_radiation_monochromator graphite
_diffrn_radiation_probe x-ray
_diffrn_radiation_type CuK\a
_diffrn_radiation_wavelength 1.54184
_diffrn_reflns_av_R_equivalents 0.0495
_diffrn_reflns_av_unetI/netI 0.0471
_diffrn_reflns_Laue_measured_fraction_full 0.999
_diffrn_reflns_Laue_measured_fraction_max 0.966
_diffrn_reflns_limit_h_max 11
_diffrn_reflns_limit_h_min -10
_diffrn_reflns_limit_k_max 11
_diffrn_reflns_limit_k_min -11
_diffrn_reflns_limit_l_max 14
_diffrn_reflns_limit_l_min -14
_diffrn_reflns_number 11581
_diffrn_reflns_point_group_measured_fraction_full 0.992
_diffrn_reflns_point_group_measured_fraction_max 0.948
_diffrn_reflns_theta_full 67.684
_diffrn_reflns_theta_max 74.658
_diffrn_reflns_theta_min 4.764
_diffrn_source 'Enhance (Cu) X-ray Source'
_exptl_absorpt_coefficient_mu 0.764
_exptl_absorpt_correction_T_max 1.00000
_exptl_absorpt_correction_T_min 0.90302
_exptl_absorpt_correction_type multi-scan
_exptl_absorpt_process_details
;
CrysAlisPro, Agilent Technologies,
Version 1.171.37.33 (release 27-03-2014 CrysAlis171 .NET)
(compiled Mar 27 2014,17:12:48)
Empirical absorption correction using spherical harmonics,
 implemented in SCALE3 ABSPACK scaling algorithm.
;
_exptl_crystal_colour 'clear light colourless'
_exptl_crystal_colour_lustre clear
_exptl_crystal_colour_modifier light
_exptl_crystal_colour_primary colourless
_exptl_crystal_density_diffrn 1.278
_exptl_crystal_description
;
;
_exptl_crystal_F_000 420
_exptl_crystal_size_max 0.4
_exptl_crystal_size_mid 0.2
_exptl_crystal_size_min 0.1
_refine_diff_density_max 0.245
_refine_diff_density_min -0.241
_refine_diff_density_rms 0.048
_refine_ls_abs_structure_details
;
 Flack x determined using 1321 quotients [(I+)-(I-)]/[(I+)+(I-)]
 (Parsons, Flack and Wagner, Acta Cryst. B69 (2013) 249-259).
;
_refine_ls_abs_structure_Flack 0.1(2)
_refine_ls_extinction_method none
_refine_ls_goodness_of_fit_ref 1.033
_refine_ls_hydrogen_treatment constr
_refine_ls_matrix_type full
_refine_ls_number_parameters 265
_refine_ls_number_reflns 4017
_refine_ls_number_restraints 1
_refine_ls_restrained_S_all 1.033
_refine_ls_R_factor_all 0.0636
_refine_ls_R_factor_gt 0.0546
_refine_ls_shift/su_max 0.000
_refine_ls_shift/su_mean 0.000
_refine_ls_structure_factor_coef Fsqd
_refine_ls_weighting_details 'w=1/[\s^2^(Fo^2^)+(0.0970P)^2^] where P=(Fo^2^+2Fc^2^)/3'
_refine_ls_weighting_scheme calc
_refine_ls_wR_factor_gt 0.1416
_refine_ls_wR_factor_ref 0.1554
_reflns_Friedel_coverage 0.846
_reflns_Friedel_fraction_full 0.984
_reflns_Friedel_fraction_max 0.927
_reflns_number_gt 3457
_reflns_number_total 4017
_reflns_threshold_expression 'I > 2\s(I)'
_cod_data_source_file jo5b00075_si_001.cif
_cod_data_source_block fxm-fb-arya-2
_cod_original_cell_volume 1032.37(7)
_cod_database_code 4036125
_shelx_space_group_comment
;
The symmetry employed for this shelxl refinement is uniquely defined
by the following loop, which should always be used as a source of
symmetry information in preference to the above space-group names.
They are only intended as comments.
;
_reflns_odcompleteness_completeness 99.90
_reflns_odcompleteness_iscentric 1
_reflns_odcompleteness_theta 66.97
_olex2_refinement_description
;
1. Fixed Uiso
 At 1.2 times of:
  All C(H) groups, All C(H,H) groups, All N(H) groups
 At 1.5 times of:
  All C(H,H,H) groups
2.a Secondary CH2 refined with riding coordinates:
 C00I(H00A,H00B), C00L(H00C,H00D)
2.b Aromatic/amide H refined with riding coordinates:
 N004(H004), C00F(H00F), C00H(H00H), C00J(H00J), C00K(H00K), C00M(H00M),
 C00N(H00N), C00O(H00O), C00P(H00P), C00Q(H00Q)
2.c Idealised Me refined as rotating group:
 C00R(H00E,H00G,H00I), C00S(H00L,H00R,H00S), C00T(H00T,H00U,H00V)
;
_shelx_shelxl_version_number 2014/7
_olex2_submission_special_instructions 'No special instructions were received'

loop_
_space_group_symop_operation_xyz
'x, y, z'
'-x, y+1/2, -z'

loop_
_atom_site_label
_atom_site_type_symbol
_atom_site_fract_x
_atom_site_fract_y
_atom_site_fract_z
_atom_site_U_iso_or_equiv
_atom_site_adp_type
_atom_site_occupancy
_atom_site_site_symmetry_order
_atom_site_calc_flag
_atom_site_refinement_flags_posn
O001 O -0.8526(3) -0.8132(3) -0.7274(2) 0.0557(6) Uani 1 1 d .
O002 O -0.9656(3) -0.5439(3) -0.4544(3) 0.0637(7) Uani 1 1 d .
N003 N -0.7283(3) -0.5099(3) -0.3774(3) 0.0498(7) Uani 1 1 d .
N004 N -0.8362(3) -0.8053(3) -0.5413(2) 0.0482(6) Uani 1 1 d .
H004 H -0.8805 -0.8857 -0.5479 0.058 Uiso 1 1 calc R
O005 O -0.7410(4) -0.6254(3) -0.6322(2) 0.0729(9) Uani 1 1 d .
N006 N -0.8646(5) -0.7727(4) -0.2333(3) 0.0650(9) Uani 1 1 d .
O007 O -0.7512(5) -0.7892(6) -0.1748(3) 0.0972(14) Uani 1 1 d .
C008 C -0.6945(4) -0.3128(4) -0.2357(3) 0.0515(8) Uani 1 1 d .
C009 C -0.8523(4) -0.7557(4) -0.8429(3) 0.0515(8) Uani 1 1 d .
C00A C -0.7960(4) -0.7440(3) -0.4301(3) 0.0444(7) Uani 1 1 d .
C00B C -0.8441(4) -0.5862(4) -0.4249(3) 0.0469(7) Uani 1 1 d .
C00C C -0.6363(4) -0.7337(4) -0.3935(3) 0.0450(7) Uani 1 1 d .
C00D C -0.6021(4) -0.5939(4) -0.3651(3) 0.0465(7) Uani 1 1 d .
O00E O -0.9635(7) -0.7089(6) -0.2028(4) 0.122(2) Uani 1 1 d .
C00F C -0.5287(4) -0.8340(4) -0.3888(3) 0.0556(8) Uani 1 1 d .
H00F H -0.5501 -0.9281 -0.4083 0.067 Uiso 1 1 calc R
C00G C -0.8047(4) -0.7369(4) -0.6354(3) 0.0481(7) Uani 1 1 d .
C00H C -0.3867(5) -0.7919(6) -0.3542(4) 0.0679(11) Uani 1 1 d .
H00H H -0.3130 -0.8588 -0.3496 0.082 Uiso 1 1 calc R
C00I C -0.8815(5) -0.8315(4) -0.3504(3) 0.0551(8) Uani 1 1 d .
H00A H -0.9828 -0.8315 -0.3810 0.066 Uiso 1 1 calc R
H00B H -0.8479 -0.9292 -0.3478 0.066 Uiso 1 1 calc R
C00J C -0.6900(6) -0.4032(5) -0.1444(4) 0.0680(11) Uani 1 1 d .
H00J H -0.7061 -0.4999 -0.1572 0.082 Uiso 1 1 calc R
C00K C -0.6670(4) -0.1690(4) -0.2125(5) 0.0642(11) Uani 1 1 d .
H00K H -0.6683 -0.1047 -0.2724 0.077 Uiso 1 1 calc R
C00L C -0.7306(5) -0.3575(4) -0.3588(4) 0.0615(10) Uani 1 1 d .
H00C H -0.8257 -0.3218 -0.3874 0.074 Uiso 1 1 calc R
H00D H -0.6624 -0.3131 -0.4029 0.074 Uiso 1 1 calc R
C00M C -0.4623(5) -0.5497(5) -0.3318(4) 0.0614(9) Uani 1 1 d .
H00M H -0.4410 -0.4552 -0.3133 0.074 Uiso 1 1 calc R
C00N C -0.3550(5) -0.6517(6) -0.3269(4) 0.0696(11) Uani 1 1 d .
H00N H -0.2597 -0.6253 -0.3048 0.084 Uiso 1 1 calc R
C00O C -0.6381(5) -0.1215(6) -0.1020(6) 0.0800(16) Uani 1 1 d .
H00O H -0.6194 -0.0255 -0.0882 0.096 Uiso 1 1 calc R
C00P C -0.6364(5) -0.2138(7) -0.0115(5) 0.0823(16) Uani 1 1 d .
H00P H -0.6183 -0.1809 0.0632 0.099 Uiso 1 1 calc R
C00Q C -0.6619(6) -0.3542(7) -0.0338(5) 0.0818(14) Uani 1 1 d .
H00Q H -0.6605 -0.4180 0.0264 0.098 Uiso 1 1 calc R
C00R C -0.7018(5) -0.7287(7) -0.8668(4) 0.0744(13) Uani 1 1 d .
H00E H -0.6481 -0.8159 -0.8595 0.112 Uiso 1 1 calc GR
H00G H -0.6568 -0.6602 -0.8134 0.112 Uiso 1 1 calc GR
H00I H -0.7039 -0.6926 -0.9429 0.112 Uiso 1 1 calc GR
C00S C -0.9189(7) -0.8776(7) -0.9161(4) 0.0843(16) Uani 1 1 d .
H00L H -1.0112 -0.9008 -0.8940 0.126 Uiso 1 1 calc GR
H00R H -0.8570 -0.9592 -0.9056 0.126 Uiso 1 1 calc GR
H00S H -0.9306 -0.8497 -0.9948 0.126 Uiso 1 1 calc GR
C00T C -0.9442(7) -0.6270(8) -0.8577(5) 0.0915(18) Uani 1 1 d .
H00T H -0.8958 -0.5493 -0.8162 0.137 Uiso 1 1 calc GR
H00U H -1.0339 -0.6453 -0.8294 0.137 Uiso 1 1 calc GR
H00V H -0.9623 -0.6030 -0.9371 0.137 Uiso 1 1 calc GR

loop_
_atom_site_aniso_label
_atom_site_aniso_U_11
_atom_site_aniso_U_22
_atom_site_aniso_U_33
_atom_site_aniso_U_23
_atom_site_aniso_U_13
_atom_site_aniso_U_12
O001 0.0735(15) 0.0559(15) 0.0372(11) -0.0012(10) 0.0052(10) -0.0171(12)
O002 0.0611(15) 0.0584(16) 0.0682(17) 0.0016(13) -0.0045(12) 0.0187(12)
N003 0.0633(17) 0.0376(15) 0.0465(14) -0.0044(11) -0.0002(12) 0.0077(11)
N004 0.0679(17) 0.0407(14) 0.0361(13) 0.0001(11) 0.0068(11) -0.0122(12)
O005 0.107(2) 0.0582(17) 0.0515(15) 0.0014(12) 0.0044(15) -0.0384(16)
N006 0.088(2) 0.065(2) 0.0430(16) 0.0052(14) 0.0129(16) -0.0008(17)
O007 0.106(3) 0.136(4) 0.0469(16) 0.000(2) -0.0017(17) -0.008(3)
C008 0.0457(16) 0.0421(17) 0.067(2) -0.0090(16) 0.0070(14) 0.0061(13)
C009 0.0511(17) 0.065(2) 0.0379(15) 0.0049(15) 0.0023(12) -0.0071(15)
C00A 0.0565(17) 0.0389(15) 0.0369(14) 0.0000(12) 0.0024(12) 0.0023(13)
C00B 0.0572(19) 0.0407(16) 0.0417(16) 0.0012(13) 0.0021(13) 0.0070(13)
C00C 0.0551(17) 0.0413(15) 0.0382(14) 0.0001(12) 0.0044(12) 0.0051(13)
C00D 0.0569(18) 0.0428(16) 0.0389(14) -0.0035(12) 0.0033(12) 0.0003(13)
O00E 0.157(4) 0.142(5) 0.073(2) -0.011(3) 0.035(3) 0.067(4)
C00F 0.067(2) 0.0471(19) 0.0534(19) -0.0018(15) 0.0109(15) 0.0088(15)
C00G 0.0586(18) 0.0457(17) 0.0391(15) -0.0013(13) 0.0035(12) -0.0059(14)
C00H 0.060(2) 0.074(3) 0.069(2) 0.000(2) 0.0065(18) 0.0191(19)
C00I 0.068(2) 0.053(2) 0.0450(17) 0.0005(15) 0.0103(15) -0.0031(15)
C00J 0.083(3) 0.060(2) 0.062(2) -0.008(2) 0.012(2) -0.008(2)
C00K 0.052(2) 0.0416(18) 0.096(3) -0.014(2) -0.0007(19) 0.0048(14)
C00L 0.086(3) 0.0356(17) 0.062(2) -0.0007(15) 0.0046(19) 0.0056(16)
C00M 0.063(2) 0.058(2) 0.063(2) -0.0089(18) 0.0043(17) -0.0100(17)
C00N 0.055(2) 0.081(3) 0.071(3) -0.006(2) 0.0031(18) 0.001(2)
C00O 0.059(2) 0.066(3) 0.111(4) -0.042(3) -0.004(2) 0.0034(18)
C00P 0.067(3) 0.101(4) 0.078(3) -0.042(3) 0.004(2) 0.003(2)
C00Q 0.086(3) 0.096(4) 0.063(3) -0.011(3) 0.013(2) -0.005(3)
C00R 0.058(2) 0.109(4) 0.057(2) 0.009(2) 0.0122(17) -0.009(2)
C00S 0.105(4) 0.102(4) 0.044(2) -0.009(2) 0.003(2) -0.039(3)
C00T 0.078(3) 0.111(5) 0.084(4) 0.028(3) 0.002(3) 0.023(3)

loop_
_atom_type_symbol
_atom_type_description
_atom_type_scat_dispersion_real
_atom_type_scat_dispersion_imag
_atom_type_scat_source
C C 0.0181 0.0091 'International Tables Vol C Tables 4.2.6.8 and 6.1.1.4'
H H 0.0000 0.0000 'International Tables Vol C Tables 4.2.6.8 and 6.1.1.4'
N N 0.0311 0.0180 'International Tables Vol C Tables 4.2.6.8 and 6.1.1.4'
O O 0.0492 0.0322 'International Tables Vol C Tables 4.2.6.8 and 6.1.1.4'

loop_
_geom_angle_atom_site_label_1
_geom_angle_atom_site_label_2
_geom_angle_atom_site_label_3
_geom_angle
C00G O001 C009 121.4(3)
C00B N003 C00D 111.1(3)
C00B N003 C00L 123.9(3)
C00D N003 C00L 124.4(3)
C00A N004 H004 119.9
C00G N004 H004 119.9
C00G N004 C00A 120.2(3)
O007 N006 C00I 118.0(4)
O00E N006 O007 123.5(5)
O00E N006 C00I 118.4(4)
C00J C008 C00K 117.3(4)
C00J C008 C00L 124.5(4)
C00K C008 C00L 118.1(4)
O001 C009 C00R 110.8(3)
O001 C009 C00S 101.7(3)
O001 C009 C00T 109.8(4)
C00R C009 C00S 110.3(4)
C00T C009 C00R 112.7(5)
C00T C009 C00S 111.1(4)
N004 C00A C00B 112.0(3)
N004 C00A C00C 114.8(3)
N004 C00A C00I 104.4(3)
C00C C00A C00B 102.1(3)
C00C C00A C00I 115.6(3)
C00I C00A C00B 107.9(3)
O002 C00B N003 127.9(3)
O002 C00B C00A 124.6(3)
N003 C00B C00A 107.5(3)
C00D C00C C00A 108.7(3)
C00F C00C C00A 131.5(3)
C00F C00C C00D 119.7(3)
C00C C00D N003 110.0(3)
C00M C00D N003 127.6(3)
C00M C00D C00C 122.4(4)
C00C C00F H00F 120.6
C00C C00F C00H 118.8(4)
C00H C00F H00F 120.6
O001 C00G N004 109.3(3)
O005 C00G O001 127.4(3)
O005 C00G N004 123.3(3)
C00F C00H H00H 119.8
C00N C00H C00F 120.4(4)
C00N C00H H00H 119.8
N006 C00I C00A 111.7(3)
N006 C00I H00A 109.3
N006 C00I H00B 109.3
C00A C00I H00A 109.3
C00A C00I H00B 109.3
H00A C00I H00B 107.9
C008 C00J H00J 119.2
C008 C00J C00Q 121.5(5)
C00Q C00J H00J 119.2
C008 C00K H00K 119.7
C00O C00K C008 120.7(5)
C00O C00K H00K 119.7
N003 C00L C008 114.6(3)
N003 C00L H00C 108.6
N003 C00L H00D 108.6
C008 C00L H00C 108.6
C008 C00L H00D 108.6
H00C C00L H00D 107.6
C00D C00M H00M 121.3
C00D C00M C00N 117.3(4)
C00N C00M H00M 121.3
C00H C00N C00M 121.3(4)
C00H C00N H00N 119.4
C00M C00N H00N 119.4
C00K C00O H00O 119.5
C00K C00O C00P 121.1(5)
C00P C00O H00O 119.5
C00O C00P H00P 120.8
C00Q C00P C00O 118.4(5)
C00Q C00P H00P 120.8
C00J C00Q H00Q 119.5
C00P C00Q C00J 121.0(6)
C00P C00Q H00Q 119.5
C009 C00R H00E 109.5
C009 C00R H00G 109.5
C009 C00R H00I 109.5
H00E C00R H00G 109.5
H00E C00R H00I 109.5
H00G C00R H00I 109.5
C009 C00S H00L 109.5
C009 C00S H00R 109.5
C009 C00S H00S 109.5
H00L C00S H00R 109.5
H00L C00S H00S 109.5
H00R C00S H00S 109.5
C009 C00T H00T 109.5
C009 C00T H00U 109.5
C009 C00T H00V 109.5
H00T C00T H00U 109.5
H00T C00T H00V 109.5
H00U C00T H00V 109.5

loop_
_geom_bond_atom_site_label_1
_geom_bond_atom_site_label_2
_geom_bond_distance
O001 C009 1.470(4)
O001 C00G 1.331(4)
O002 C00B 1.212(5)
N003 C00B 1.358(5)
N003 C00D 1.413(5)
N003 C00L 1.451(5)
N004 H004 0.8600
N004 C00A 1.441(4)
N004 C00G 1.351(5)
O005 C00G 1.204(5)
N006 O007 1.199(6)
N006 O00E 1.198(6)
N006 C00I 1.480(5)
C008 C00J 1.372(7)
C008 C00K 1.396(5)
C008 C00L 1.510(6)
C009 C00R 1.495(6)
C009 C00S 1.519(6)
C009 C00T 1.482(7)
C00A C00B 1.554(4)
C00A C00C 1.505(5)
C00A C00I 1.550(5)
C00C C00D 1.384(5)
C00C C00F 1.375(5)
C00D C00M 1.381(6)
C00F H00F 0.9300
C00F C00H 1.396(6)
C00H H00H 0.9300
C00H C00N 1.379(8)
C00I H00A 0.9700
C00I H00B 0.9700
C00J H00J 0.9300
C00J C00Q 1.380(7)
C00K H00K 0.9300
C00K C00O 1.374(7)
C00L H00C 0.9700
C00L H00D 0.9700
C00M H00M 0.9300
C00M C00N 1.385(7)
C00N H00N 0.9300
C00O H00O 0.9300
C00O C00P 1.377(9)
C00P H00P 0.9300
C00P C00Q 1.361(9)
C00Q H00Q 0.9300
C00R H00E 0.9600
C00R H00G 0.9600
C00R H00I 0.9600
C00S H00L 0.9600
C00S H00R 0.9600
C00S H00S 0.9600
C00T H00T 0.9600
C00T H00U 0.9600
C00T H00V 0.9600
